data_4124705
loop_
_publ_author_name
'Zalkin, A.'
'Templeton, D.H.'

_publ_section_title
;
 The crystal structure of Y F3 and related compounds
;
_journal_name_full 'Journal of the American Chemical Society'
_journal_page_first 2453
_journal_page_last 2458
_journal_volume 75
_journal_year 1953
_chemical_formula_sum 'F3 Y'
_chemical_name_systematic 'Y F3'
_space_group_IT_number 62
_symmetry_space_group_name_Hall '-P 2ac 2n'
_symmetry_space_group_name_H-M 'P n m a'
_cell_angle_alpha 90
_cell_angle_beta 90
_cell_angle_gamma 90
_cell_formula_units_Z 4
_cell_length_a 6.353
_cell_length_b 6.85
_cell_length_c 4.393
_cell_volume 191.175
_citation_journal_id_ASTM JACSAT
_cod_data_source_file Zalkin_JACSAT_1953_1442.cif
_cod_data_source_block F3Y1
_cod_original_cell_volume 191.1748
_cod_original_formula_sum 'F3 Y1'
_cod_database_code 4124705

loop_
_symmetry_equiv_pos_as_xyz
x,y,z
-x+1/2,-y,z+1/2
x+1/2,-y+1/2,-z+1/2
-x,y+1/2,-z
-x,-y,-z
x-1/2,y,-z-1/2
-x-1/2,y-1/2,z-1/2
x,-y-1/2,z

loop_
_atom_site_label
_atom_site_type_symbol
_atom_site_fract_x
_atom_site_fract_y
_atom_site_fract_z
_atom_site_occupancy
_atom_site_U_iso_or_equiv
Y1 Y+3 0.366 0.25 0.059 1 0.0
F2 F-1 0.165 0.06 0.363 1 0.0
F1 F-1 0.528 0.25 0.601 1 0.0
